data_1515895
loop_
_publ_author_name
'Garcia, Raquel'
'Kub\'i\<cek, Vojt\<ech'
'Draho\<s, Bohuslav'
'Gano, Lurdes'
'Santos, Isabel C.'
'Campello, Paula'
'Paulo, Ant\'onio'
'T\'oth, Eva'
'Santos, Isabel'

_publ_section_title
;
 Synthesis, characterization and biological evaluation of In(III)
 complexes anchored by DOTA-like chelators bearing a quinazoline moiety.
;
_journal_issue 8
_journal_name_full 'Metallomics : integrated biometal science'
_journal_page_first 571
_journal_page_last 580
_journal_paper_doi 10.1039/c004797j
_journal_volume 2
_journal_year 2010
_chemical_formula_moiety 'C31 H35 Cl F In N8 O7, 3(H2 O)'
_chemical_formula_sum 'C31 H41 Cl F In N8 O10'
_chemical_formula_weight 854.99
_chemical_name_systematic
;
?
;
_space_group_IT_number 14
_symmetry_cell_setting monoclinic
_symmetry_space_group_name_Hall '-P 2ybc'
_symmetry_space_group_name_H-M 'P 1 21/c 1'
_atom_sites_solution_hydrogens geom
_atom_sites_solution_primary direct
_atom_sites_solution_secondary difmap
_audit_creation_method SHELXL-97
_cell_angle_alpha 90.00
_cell_angle_beta 93.837(2)
_cell_angle_gamma 90.00
_cell_formula_units_Z 4
_cell_length_a 9.3886(3)
_cell_length_b 26.4945(8)
_cell_length_c 13.4424(4)
_cell_measurement_reflns_used 4808
_cell_measurement_temperature 150(2)
_cell_measurement_theta_max 27.02
_cell_measurement_theta_min 2.66
_cell_volume 3336.25(18)
_computing_cell_refinement 'Bruker SMART, (Bruker, 2004)'
_computing_data_collection 'Bruker SMART, (Bruker, 2004)'
_computing_data_reduction 'Bruker SAINT, (Bruker, 2004)'
_computing_molecular_graphics ORTEP3(Farrugia,1997)
_computing_publication_material 'WinGX (Farrugia, 1999)'
_computing_structure_refinement 'SHELXL-97 (Sheldrick, 1997)'
_computing_structure_solution 'SIR97 (Altomare, 1999)'
_diffrn_ambient_temperature 150(2)
_diffrn_measured_fraction_theta_full 0.963
_diffrn_measured_fraction_theta_max 0.963
_diffrn_measurement_device_type 'Bruker-AXS APEX- CCD area-detector'
_diffrn_measurement_method '\f and \w'
_diffrn_radiation_monochromator graphite
_diffrn_radiation_source 'fine-focus sealed tube'
_diffrn_radiation_type MoK\a
_diffrn_radiation_wavelength 0.71073
_diffrn_reflns_av_R_equivalents 0.0570
_diffrn_reflns_av_sigmaI/netI 0.0552
_diffrn_reflns_limit_h_max 11
_diffrn_reflns_limit_h_min -11
_diffrn_reflns_limit_k_max 31
_diffrn_reflns_limit_k_min -29
_diffrn_reflns_limit_l_max 15
_diffrn_reflns_limit_l_min -15
_diffrn_reflns_number 20302
_diffrn_reflns_theta_full 25.02
_diffrn_reflns_theta_max 25.02
_diffrn_reflns_theta_min 3.08
_exptl_absorpt_coefficient_mu 0.866
_exptl_absorpt_correction_T_max 0.9184
_exptl_absorpt_correction_T_min 0.8811
_exptl_absorpt_correction_type multi-scan
_exptl_absorpt_process_details '(SADABS; Sheldrick, 2004)'
_exptl_crystal_colour colourless
_exptl_crystal_density_diffrn 1.702
_exptl_crystal_density_method 'not measured'
_exptl_crystal_description prism
_exptl_crystal_F_000 1752
_exptl_crystal_size_max 0.15
_exptl_crystal_size_mid 0.12
_exptl_crystal_size_min 0.10
_refine_diff_density_max 0.836
_refine_diff_density_min -0.867
_refine_diff_density_rms 0.103
_refine_ls_extinction_method none
_refine_ls_goodness_of_fit_ref 1.019
_refine_ls_hydrogen_treatment mixed
_refine_ls_matrix_type full
_refine_ls_number_parameters 477
_refine_ls_number_reflns 5668
_refine_ls_number_restraints 0
_refine_ls_restrained_S_all 1.019
_refine_ls_R_factor_all 0.0558
_refine_ls_R_factor_gt 0.0395
_refine_ls_shift/su_max 0.002
_refine_ls_shift/su_mean 0.000
_refine_ls_structure_factor_coef Fsqd
_refine_ls_weighting_details 'calc w=1/[\s^2^(Fo^2^)+(0.0519P)^2^+0.0000P] where P=(Fo^2^+2Fc^2^)/3'
_refine_ls_weighting_scheme calc
_refine_ls_wR_factor_gt 0.0894
_refine_ls_wR_factor_ref 0.0943
_reflns_number_gt 4552
_reflns_number_total 5668
_reflns_threshold_expression >2sigma(I)
_cod_data_source_file c004797j.txt
_cod_data_source_block rg107
_cod_original_sg_symbol_H-M P21/c
_cod_database_code 1515895

loop_
_symmetry_equiv_pos_as_xyz
'x, y, z'
'-x, y+1/2, -z+1/2'
'-x, -y, -z'
'x, -y-1/2, z-1/2'

loop_
_atom_site_label
_atom_site_type_symbol
_atom_site_fract_x
_atom_site_fract_y
_atom_site_fract_z
_atom_site_U_iso_or_equiv
_atom_site_adp_type
_atom_site_occupancy
_atom_site_symmetry_multiplicity
_atom_site_calc_flag
_atom_site_refinement_flags
In1 In 0.55553(3) 0.756301(9) 0.419064(19) 0.01090(10) Uani 1 1 d .
Cl1 Cl -0.49020(12) 0.43789(4) 0.90350(8) 0.0279(3) Uani 1 1 d .
F1 F -0.2513(3) 0.48626(9) 1.02043(17) 0.0305(6) Uani 1 1 d .
O1 O 0.3599(3) 0.76665(10) 0.49821(19) 0.0158(6) Uani 1 1 d .
O2 O 0.1839(3) 0.81921(11) 0.5281(2) 0.0274(7) Uani 1 1 d .
O3 O 0.6280(3) 0.80974(10) 0.53418(19) 0.0184(6) Uani 1 1 d .
O4 O 0.7726(3) 0.87166(11) 0.5874(2) 0.0245(7) Uani 1 1 d .
O5 O 0.6044(3) 0.69573(9) 0.52292(19) 0.0163(6) Uani 1 1 d .
O6 O 0.7556(3) 0.63391(10) 0.5678(2) 0.0203(7) Uani 1 1 d .
O7 O 0.0987(3) 0.61431(11) 0.4496(2) 0.0212(7) Uani 1 1 d .
N1 N 0.3829(3) 0.71415(12) 0.3093(2) 0.0137(7) Uani 1 1 d .
N2 N 0.6933(3) 0.69812(12) 0.3330(2) 0.0147(7) Uani 1 1 d .
N3 N 0.7511(3) 0.80306(12) 0.3541(2) 0.0144(7) Uani 1 1 d .
N4 N 0.4397(4) 0.82248(12) 0.3354(2) 0.0180(8) Uani 1 1 d .
N5 N 0.0176(4) 0.58097(12) 0.3000(3) 0.0166(8) Uani 1 1 d .
N6 N -0.3979(4) 0.43727(13) 0.3738(2) 0.0210(8) Uani 1 1 d .
N7 N -0.3789(4) 0.45567(12) 0.5493(2) 0.0190(8) Uani 1 1 d .
N8 N -0.2363(4) 0.52049(13) 0.6159(2) 0.0180(8) Uani 1 1 d .
C1 C 0.2858(4) 0.75332(14) 0.2643(3) 0.0169(9) Uani 1 1 d .
H1A H 0.2101 0.7605 0.3102 0.020 Uiso 1 1 calc R
H1B H 0.2393 0.7402 0.2012 0.020 Uiso 1 1 calc R
C2 C 0.3640(4) 0.80201(15) 0.2432(3) 0.0196(9) Uani 1 1 d .
H2A H 0.4340 0.7955 0.1927 0.023 Uiso 1 1 calc R
H2B H 0.2947 0.8273 0.2154 0.023 Uiso 1 1 calc R
C3 C 0.5478(4) 0.86122(14) 0.3096(3) 0.0189(9) Uani 1 1 d .
H3A H 0.5735 0.8825 0.3687 0.023 Uiso 1 1 calc R
H3B H 0.5064 0.8834 0.2558 0.023 Uiso 1 1 calc R
C4 C 0.6809(4) 0.83549(15) 0.2754(3) 0.0193(9) Uani 1 1 d .
H4A H 0.6545 0.8146 0.2159 0.023 Uiso 1 1 calc R
H4B H 0.7493 0.8615 0.2559 0.023 Uiso 1 1 calc R
C5 C 0.8558(4) 0.76922(15) 0.3095(3) 0.0211(10) Uani 1 1 d .
H5A H 0.9278 0.7580 0.3620 0.025 Uiso 1 1 calc R
H5B H 0.9059 0.7881 0.2587 0.025 Uiso 1 1 calc R
C6 C 0.7833(4) 0.72350(14) 0.2614(3) 0.0174(9) Uani 1 1 d .
H6A H 0.7232 0.7341 0.2017 0.021 Uiso 1 1 calc R
H6B H 0.8563 0.6996 0.2398 0.021 Uiso 1 1 calc R
C7 C 0.5931(4) 0.66224(14) 0.2798(3) 0.0162(9) Uani 1 1 d .
H7A H 0.5610 0.6369 0.3275 0.019 Uiso 1 1 calc R
H7B H 0.6432 0.6443 0.2278 0.019 Uiso 1 1 calc R
C8 C 0.4657(4) 0.68942(15) 0.2322(3) 0.0172(9) Uani 1 1 d .
H8A H 0.4978 0.7152 0.1854 0.021 Uiso 1 1 calc R
H8B H 0.4037 0.6651 0.1937 0.021 Uiso 1 1 calc R
C9 C 0.3371(4) 0.84394(15) 0.4048(3) 0.0213(10) Uani 1 1 d .
H9A H 0.2513 0.8560 0.3650 0.026 Uiso 1 1 calc R
H9B H 0.3820 0.8735 0.4393 0.026 Uiso 1 1 calc R
C10 C 0.2906(4) 0.80672(14) 0.4830(3) 0.0157(9) Uani 1 1 d .
C11 C 0.8189(4) 0.83423(15) 0.4346(3) 0.0167(9) Uani 1 1 d .
H11A H 0.8355 0.8684 0.4078 0.020 Uiso 1 1 calc R
H11B H 0.9132 0.8195 0.4550 0.020 Uiso 1 1 calc R
C12 C 0.7341(4) 0.83936(15) 0.5264(3) 0.0153(9) Uani 1 1 d .
C13 C 0.7812(4) 0.67137(14) 0.4102(3) 0.0157(9) Uani 1 1 d .
H13A H 0.8725 0.6897 0.4228 0.019 Uiso 1 1 calc R
H13B H 0.8036 0.6373 0.3853 0.019 Uiso 1 1 calc R
C14 C 0.7089(4) 0.66605(14) 0.5089(3) 0.0143(9) Uani 1 1 d .
C15 C 0.2995(4) 0.67589(14) 0.3648(3) 0.0161(9) Uani 1 1 d .
H15A H 0.3677 0.6535 0.4028 0.019 Uiso 1 1 calc R
H15B H 0.2433 0.6939 0.4134 0.019 Uiso 1 1 calc R
C16 C 0.1999(5) 0.64393(15) 0.2994(3) 0.0219(10) Uani 1 1 d .
H16A H 0.2569 0.6216 0.2583 0.026 Uiso 1 1 calc R
H16B H 0.1416 0.6662 0.2537 0.026 Uiso 1 1 calc R
C17 C 0.1015(4) 0.61182(14) 0.3574(3) 0.0148(9) Uani 1 1 d .
C18 C -0.0894(4) 0.54689(14) 0.3255(3) 0.0150(9) Uani 1 1 d .
C19 C -0.1606(4) 0.52071(15) 0.2463(3) 0.0194(9) Uani 1 1 d .
H19 H -0.1379 0.5278 0.1800 0.023 Uiso 1 1 calc R
C20 C -0.2614(4) 0.48554(15) 0.2625(3) 0.0187(9) Uani 1 1 d .
H20 H -0.3072 0.4679 0.2077 0.022 Uiso 1 1 calc R
C21 C -0.2986(4) 0.47493(14) 0.3601(3) 0.0173(9) Uani 1 1 d .
C22 C -0.2350(4) 0.50317(14) 0.4396(3) 0.0135(8) Uani 1 1 d .
C23 C -0.1257(4) 0.53837(14) 0.4227(3) 0.0132(8) Uani 1 1 d .
H23 H -0.0780 0.5559 0.4768 0.016 Uiso 1 1 calc R
C24 C -0.2859(4) 0.49238(14) 0.5371(3) 0.0140(9) Uani 1 1 d .
C25 C -0.2501(4) 0.51296(14) 0.7189(3) 0.0173(9) Uani 1 1 d .
C26 C -0.3585(4) 0.48378(14) 0.7557(3) 0.0167(9) Uani 1 1 d .
H26 H -0.4315 0.4696 0.7120 0.020 Uiso 1 1 calc R
C27 C -0.3569(4) 0.47590(15) 0.8593(3) 0.0196(10) Uani 1 1 d .
C28 C -0.2549(5) 0.49689(15) 0.9211(3) 0.0201(10) Uani 1 1 d .
C29 C -0.1497(5) 0.52699(15) 0.8864(3) 0.0227(10) Uani 1 1 d .
H29 H -0.0793 0.5419 0.9313 0.027 Uiso 1 1 calc R
C30 C -0.1484(4) 0.53508(15) 0.7847(3) 0.0192(9) Uani 1 1 d .
H30 H -0.0770 0.5561 0.7596 0.023 Uiso 1 1 calc R
C31 C -0.4274(4) 0.43023(15) 0.4670(3) 0.0197(9) Uani 1 1 d .
H31 H -0.4919 0.4035 0.4779 0.024 Uiso 1 1 calc R
O1W O 0.0411(3) 0.64150(14) 0.6452(2) 0.0405(9) Uani 1 1 d .
H11W H -0.0357 0.6248 0.6344 0.049 Uiso 1 1 d R
H21W H 0.1050 0.6212 0.6685 0.049 Uiso 1 1 d R
O2W O 0.0420(3) 0.90677(10) 0.5867(2) 0.0209(7) Uani 1 1 d .
H12W H 0.0564 0.9369 0.6069 0.025 Uiso 1 1 d R
H22W H -0.0416 0.8984 0.6010 0.025 Uiso 1 1 d R
O3W O 0.9912(4) 0.74200(13) 0.5657(3) 0.0437(9) Uani 1 1 d .
H13W H 1.0712 0.7560 0.5811 0.052 Uiso 1 1 d R
H23W H 0.9369 0.7478 0.6125 0.052 Uiso 1 1 d R
H5 H 0.033(5) 0.5788(16) 0.245(4) 0.023(13) Uiso 1 1 d .
H8 H -0.195(6) 0.545(2) 0.603(4) 0.044(17) Uiso 1 1 d .

loop_
_atom_site_aniso_label
_atom_site_aniso_U_11
_atom_site_aniso_U_22
_atom_site_aniso_U_33
_atom_site_aniso_U_23
_atom_site_aniso_U_13
_atom_site_aniso_U_12
In1 0.01258(15) 0.01482(15) 0.00532(15) 0.00034(11) 0.00064(11) -0.00075(11)
Cl1 0.0344(6) 0.0330(6) 0.0171(5) 0.0067(4) 0.0078(5) -0.0039(5)
F1 0.0420(16) 0.0412(15) 0.0080(12) 0.0028(11) -0.0008(12) 0.0005(13)
O1 0.0145(14) 0.0208(15) 0.0123(14) -0.0026(11) 0.0025(12) -0.0008(12)
O2 0.0235(17) 0.0278(17) 0.0318(18) -0.0038(14) 0.0081(15) 0.0046(13)
O3 0.0220(15) 0.0228(15) 0.0106(14) -0.0040(12) 0.0032(13) -0.0089(12)
O4 0.0252(16) 0.0303(17) 0.0188(16) -0.0126(14) 0.0073(14) -0.0099(13)
O5 0.0226(15) 0.0169(14) 0.0097(14) 0.0019(11) 0.0041(13) 0.0008(12)
O6 0.0286(16) 0.0193(15) 0.0126(15) 0.0026(12) -0.0019(13) 0.0054(13)
O7 0.0213(15) 0.0311(17) 0.0112(15) -0.0012(12) 0.0014(13) -0.0055(13)
N1 0.0138(16) 0.0209(18) 0.0060(16) 0.0015(14) -0.0025(14) -0.0012(14)
N2 0.0149(17) 0.0218(18) 0.0074(16) -0.0007(14) 0.0016(15) -0.0026(14)
N3 0.0159(17) 0.0213(18) 0.0059(16) -0.0024(13) -0.0004(14) -0.0041(14)
N4 0.0232(19) 0.0179(18) 0.0126(18) 0.0022(14) -0.0009(16) -0.0003(14)
N5 0.0184(18) 0.0214(19) 0.0106(18) -0.0029(15) 0.0047(17) -0.0044(15)
N6 0.0245(19) 0.0252(19) 0.0127(18) 0.0011(15) -0.0030(17) -0.0101(16)
N7 0.0242(19) 0.0216(19) 0.0110(17) 0.0007(14) -0.0003(16) -0.0039(15)
N8 0.027(2) 0.0161(19) 0.0110(18) -0.0004(14) 0.0040(16) -0.0063(16)
C1 0.0129(19) 0.024(2) 0.014(2) -0.0012(17) 0.0005(17) 0.0007(17)
C2 0.023(2) 0.026(2) 0.009(2) 0.0038(17) -0.0084(19) 0.0010(18)
C3 0.029(2) 0.016(2) 0.011(2) 0.0067(17) -0.0026(19) -0.0027(18)
C4 0.027(2) 0.022(2) 0.008(2) 0.0046(17) 0.0005(19) -0.0036(18)
C5 0.019(2) 0.028(2) 0.017(2) -0.0003(18) 0.0102(19) -0.0014(18)
C6 0.020(2) 0.022(2) 0.011(2) -0.0025(17) 0.0083(19) -0.0012(17)
C7 0.023(2) 0.018(2) 0.0072(19) -0.0049(16) 0.0017(18) -0.0041(17)
C8 0.021(2) 0.021(2) 0.010(2) -0.0046(16) 0.0020(18) -0.0083(17)
C9 0.020(2) 0.020(2) 0.023(2) -0.0017(18) -0.002(2) 0.0040(18)
C10 0.014(2) 0.019(2) 0.013(2) -0.0088(17) -0.0039(18) -0.0014(17)
C11 0.020(2) 0.021(2) 0.009(2) 0.0006(16) 0.0033(18) -0.0023(17)
C12 0.015(2) 0.021(2) 0.010(2) -0.0014(17) 0.0000(18) 0.0026(17)
C13 0.019(2) 0.018(2) 0.010(2) 0.0040(16) 0.0031(18) 0.0054(17)
C14 0.017(2) 0.015(2) 0.011(2) -0.0031(17) 0.0001(18) -0.0037(17)
C15 0.017(2) 0.019(2) 0.012(2) -0.0003(17) 0.0018(18) -0.0031(16)
C16 0.025(2) 0.026(2) 0.015(2) -0.0024(18) 0.0043(19) -0.0111(19)
C17 0.0089(19) 0.020(2) 0.015(2) 0.0010(17) -0.0018(18) 0.0030(16)
C18 0.015(2) 0.015(2) 0.014(2) 0.0021(16) 0.0010(18) -0.0002(16)
C19 0.023(2) 0.025(2) 0.010(2) -0.0003(17) 0.0012(19) -0.0017(18)
C20 0.020(2) 0.026(2) 0.009(2) -0.0023(17) -0.0055(19) -0.0056(18)
C21 0.017(2) 0.020(2) 0.015(2) 0.0016(17) -0.0007(19) -0.0027(17)
C22 0.0134(19) 0.017(2) 0.010(2) 0.0028(16) 0.0001(17) 0.0005(16)
C23 0.016(2) 0.015(2) 0.0085(19) -0.0044(16) -0.0015(17) 0.0015(16)
C24 0.014(2) 0.015(2) 0.013(2) 0.0019(16) 0.0005(18) 0.0011(16)
C25 0.026(2) 0.013(2) 0.013(2) -0.0004(16) 0.0018(19) 0.0035(17)
C26 0.021(2) 0.019(2) 0.010(2) -0.0021(17) 0.0003(18) -0.0003(17)
C27 0.023(2) 0.018(2) 0.018(2) 0.0013(17) 0.008(2) 0.0030(17)
C28 0.030(2) 0.019(2) 0.011(2) -0.0037(17) -0.002(2) 0.0045(18)
C29 0.027(2) 0.023(2) 0.017(2) -0.0075(18) -0.005(2) 0.0041(19)
C30 0.022(2) 0.018(2) 0.018(2) -0.0025(17) 0.0004(19) 0.0027(18)
C31 0.020(2) 0.022(2) 0.017(2) 0.0035(18) -0.0012(19) -0.0107(18)
O1W 0.0312(19) 0.064(2) 0.0249(18) -0.0117(17) -0.0059(16) 0.0085(17)
O2W 0.0219(16) 0.0230(15) 0.0179(16) -0.0029(12) 0.0012(13) -0.0016(12)
O3W 0.0314(19) 0.055(2) 0.043(2) 0.0070(18) -0.0089(18) -0.0129(17)

loop_
_atom_type_symbol
_atom_type_description
_atom_type_scat_dispersion_real
_atom_type_scat_dispersion_imag
_atom_type_scat_source
C C 0.0033 0.0016 'International Tables Vol C Tables 4.2.6.8 and 6.1.1.4'
H H 0.0000 0.0000 'International Tables Vol C Tables 4.2.6.8 and 6.1.1.4'
N N 0.0061 0.0033 'International Tables Vol C Tables 4.2.6.8 and 6.1.1.4'
O O 0.0106 0.0060 'International Tables Vol C Tables 4.2.6.8 and 6.1.1.4'
F F 0.0171 0.0103 'International Tables Vol C Tables 4.2.6.8 and 6.1.1.4'
Cl Cl 0.1484 0.1585 'International Tables Vol C Tables 4.2.6.8 and 6.1.1.4'
In In -0.7276 1.3100 'International Tables Vol C Tables 4.2.6.8 and 6.1.1.4'

loop_
_geom_angle_atom_site_label_1
_geom_angle_atom_site_label_2
_geom_angle_atom_site_label_3
_geom_angle
O5 In1 O3 88.91(11)
O5 In1 O1 85.87(10)
O3 In1 O1 78.83(10)
O5 In1 N4 162.00(10)
O3 In1 N4 88.12(11)
O1 In1 N4 76.14(10)
O5 In1 N2 74.44(10)
O3 In1 N2 128.15(11)
O1 In1 N2 145.05(10)
N4 In1 N2 120.71(11)
O5 In1 N1 99.07(11)
O3 In1 N1 155.47(10)
O1 In1 N1 78.66(10)
N4 In1 N1 77.12(11)
N2 In1 N1 76.37(11)
O5 In1 N3 118.68(11)
O3 In1 N3 73.43(9)
O1 In1 N3 141.89(10)
N4 In1 N3 77.32(11)
N2 In1 N3 72.83(10)
N1 In1 N3 120.95(10)
C10 O1 In1 117.9(2)
C12 O3 In1 123.4(2)
C14 O5 In1 119.5(2)
C1 N1 C8 111.1(3)
C1 N1 C15 110.3(3)
C8 N1 C15 111.2(3)
C1 N1 In1 107.3(2)
C8 N1 In1 105.7(2)
C15 N1 In1 111.2(2)
C13 N2 C6 111.1(3)
C13 N2 C7 109.9(3)
C6 N2 C7 110.3(3)
C13 N2 In1 105.7(2)
C6 N2 In1 112.1(2)
C7 N2 In1 107.7(2)
C11 N3 C4 110.4(3)
C11 N3 C5 111.7(3)
C4 N3 C5 109.6(3)
C11 N3 In1 108.84(19)
C4 N3 In1 104.0(2)
C5 N3 In1 112.0(2)
C2 N4 C9 111.5(3)
C2 N4 C3 110.5(3)
C9 N4 C3 110.9(3)
C2 N4 In1 108.1(2)
C9 N4 In1 106.6(2)
C3 N4 In1 109.1(2)
C17 N5 C18 130.6(3)
C31 N6 C21 114.6(4)
C24 N7 C31 117.1(3)
C24 N8 C25 129.8(3)
N1 C1 C2 112.2(3)
N4 C2 C1 111.3(3)
N4 C3 C4 110.2(3)
N3 C4 C3 112.3(3)
N3 C5 C6 111.4(3)
N2 C6 C5 110.2(3)
N2 C7 C8 111.0(3)
N1 C8 C7 110.7(3)
N4 C9 C10 114.2(3)
O2 C10 O1 124.7(4)
O2 C10 C9 116.0(4)
O1 C10 C9 119.3(3)
N3 C11 C12 115.0(3)
O4 C12 O3 124.9(3)
O4 C12 C11 117.4(3)
O3 C12 C11 117.7(3)
N2 C13 C14 113.3(3)
O6 C14 O5 125.1(3)
O6 C14 C13 117.6(3)
O5 C14 C13 117.3(3)
C16 C15 N1 114.4(3)
C15 C16 C17 113.2(3)
O7 C17 N5 123.7(3)
O7 C17 C16 122.6(4)
N5 C17 C16 113.7(3)
C23 C18 C19 119.9(3)
C23 C18 N5 123.8(4)
C19 C18 N5 116.4(3)
C20 C19 C18 121.4(4)
C19 C20 C21 120.4(4)
N6 C21 C22 122.5(3)
N6 C21 C20 118.6(4)
C22 C21 C20 118.9(3)
C21 C22 C23 120.3(3)
C21 C22 C24 115.7(3)
C23 C22 C24 124.0(4)
C18 C23 C22 118.9(4)
N7 C24 N8 120.2(3)
N7 C24 C22 121.0(4)
N8 C24 C22 118.8(3)
C30 C25 C26 119.6(4)
C30 C25 N8 117.4(3)
C26 C25 N8 122.9(4)
C25 C26 C27 118.3(4)
C28 C27 C26 120.7(4)
C28 C27 Cl1 121.7(3)
C26 C27 Cl1 117.6(3)
C27 C28 F1 119.3(4)
C27 C28 C29 121.9(4)
F1 C28 C29 118.7(4)
C28 C29 C30 118.6(4)
C29 C30 C25 120.9(4)
N6 C31 N7 129.0(4)

loop_
_geom_bond_atom_site_label_1
_geom_bond_atom_site_label_2
_geom_bond_distance
In1 O5 2.156(3)
In1 O3 2.173(3)
In1 O1 2.201(2)
In1 N4 2.315(3)
In1 N2 2.364(3)
In1 N1 2.394(3)
In1 N3 2.425(3)
Cl1 C27 1.742(4)
F1 C28 1.363(5)
O1 C10 1.255(5)
O2 C10 1.250(4)
O3 C12 1.277(5)
O4 C12 1.223(5)
O5 C14 1.282(5)
O6 C14 1.224(5)
O7 C17 1.244(5)
N1 C1 1.483(5)
N1 C8 1.489(4)
N1 C15 1.508(4)
N2 C13 1.465(5)
N2 C6 1.484(4)
N2 C7 1.487(5)
N3 C11 1.471(5)
N3 C4 1.483(5)
N3 C5 1.487(5)
N4 C2 1.489(5)
N4 C9 1.498(5)
N4 C3 1.500(5)
N5 C17 1.343(5)
N5 C18 1.409(5)
N6 C31 1.314(5)
N6 C21 1.387(5)
N7 C24 1.325(5)
N7 C31 1.348(5)
N8 C24 1.352(5)
N8 C25 1.413(5)
C1 C2 1.521(5)
C3 C4 1.521(5)
C5 C6 1.513(6)
C7 C8 1.502(6)
C9 C10 1.526(5)
C11 C12 1.519(5)
C13 C14 1.536(5)
C15 C16 1.501(6)
C16 C17 1.510(5)
C18 C23 1.391(5)
C18 C19 1.402(6)
C19 C20 1.356(5)
C20 C21 1.408(5)
C21 C22 1.404(6)
C22 C23 1.416(5)
C22 C24 1.453(5)
C25 C30 1.387(6)
C25 C26 1.395(5)
C26 C27 1.406(5)
C27 C28 1.346(6)
C28 C29 1.375(6)
C29 C30 1.385(6)
